data_7240524
loop_
_publ_author_name
'Podjed, Nina'
'Modec, Barbara'
'Alcaide, Mar\'ia M.'
'L\'opez-Serrano, Joaqu\'in'

_publ_section_title
;
 From cyclic amines and acetonitrile to amidine zinc(ii) complexes
;
_journal_issue 31
_journal_name_full 'RSC Advances'
_journal_page_first 18200
_journal_page_last 18221
_journal_paper_doi 10.1039/D0RA03192E
_journal_volume 10
_journal_year 2020
_chemical_formula_moiety 'C30 H18 N3 O6 Zn, C5 H12 N, C2 H3 N'
_chemical_formula_sum 'C37 H33 N5 O6 Zn'
_chemical_formula_weight 709.05
_space_group_crystal_system monoclinic
_space_group_IT_number 14
_space_group_name_Hall '-P 2yn'
_space_group_name_H-M_alt 'P 1 21/n 1'
_atom_sites_solution_hydrogens mixed
_audit_creation_date 2019-12-05
_audit_creation_method
;
Olex2 1.2
(compiled 2018.05.29 svn.r3508 for OlexSys, GUI svn.r5506)
;
_audit_update_record
;
2019-12-19 deposited with the CCDC.	2020-04-29 downloaded from the CCDC.
;
_cell_angle_alpha 90
_cell_angle_beta 93.1260(10)
_cell_angle_gamma 90
_cell_formula_units_Z 4
_cell_length_a 13.1291(2)
_cell_length_b 13.1804(2)
_cell_length_c 19.8037(3)
_cell_measurement_reflns_used 6687
_cell_measurement_temperature 150.00(10)
_cell_measurement_theta_max 75.1390
_cell_measurement_theta_min 3.8970
_cell_volume 3421.87(9)
_computing_cell_refinement 'CrysAlisPro 1.171.39.46e (Rigaku OD, 2018)'
_computing_data_collection 'CrysAlisPro 1.171.39.46e (Rigaku OD, 2018)'
_computing_data_reduction 'CrysAlisPro 1.171.39.46e (Rigaku OD, 2018)'
_computing_molecular_graphics 'Olex2 (Dolomanov et al., 2009)'
_computing_publication_material 'Olex2 (Dolomanov et al., 2009)'
_computing_structure_refinement 'ShelXL (Sheldrick, 2015)'
_computing_structure_solution 'SHELXT 2018/2 (Sheldrick, 2018)'
_diffrn_ambient_environment N~2~
_diffrn_ambient_temperature 150.00(10)
_diffrn_detector 'CCD plate'
_diffrn_detector_area_resol_mean 10.4933
_diffrn_detector_type Atlas
_diffrn_measured_fraction_theta_full 1.000
_diffrn_measured_fraction_theta_max 0.985
_diffrn_measurement_details
;
List of Runs (angles in degrees, time in seconds):

  # Type    Start    End  Width  t~exp~   \w     \q     \k     \f   Frames
#--------------------------------------------------------------------------
  1  \w    -65.00  31.00   1.00    2.75    --  -41.76  37.00 -60.00   96
  2  \w   -104.00 -17.00   1.00    2.75    --  -41.76 -37.00 120.00   87
  3  \w     12.00  39.00   1.00    2.75    --   41.76 -99.00-180.00   27
  4  \w     58.00  94.00   1.00    2.75    --   41.76-125.00 -90.00   36
  5  \w     83.00 108.00   1.00   11.00    --  109.50 -94.00 -30.00   25
  6  \w     85.00 111.00   1.00   11.00    --  109.50  61.00-120.00   26
  7  \w     29.00  78.00   1.00   11.00    --  109.50 -15.00-180.00   49
  8  \w     45.00 124.00   1.00   11.00    --  109.50 -30.00  60.00   79
  9  \w    136.00 169.00   1.00   11.00    --  109.50  61.00-120.00   33
 10  \w     37.00 107.00   1.00   11.00    --  109.50 -45.00-120.00   70
 11  \w     49.00 141.00   1.00   11.00    --  109.50 -77.00-120.00   92
 12  \w    100.00 173.00   1.00   11.00    --  109.50  45.00   0.00   73
 13  \w     82.00 146.00   1.00   11.00    --  109.50 -15.00-180.00   64
 14  \w     35.00  74.00   1.00   11.00    --  109.50 -94.00  30.00   39
;
_diffrn_measurement_device 'four-circle diffractometer'
_diffrn_measurement_device_type 'SuperNova, Dual, Cu at home/near, Atlas'
_diffrn_measurement_method '\w scans'
_diffrn_orient_matrix_type 'CrysAlisPro convention (1999,Acta A55,543-557)'
_diffrn_orient_matrix_UB_11 -0.1140934000
_diffrn_orient_matrix_UB_12 -0.0252391000
_diffrn_orient_matrix_UB_13 0.0039544000
_diffrn_orient_matrix_UB_21 -0.0167523000
_diffrn_orient_matrix_UB_22 0.0195865000
_diffrn_orient_matrix_UB_23 -0.0764606000
_diffrn_orient_matrix_UB_31 0.0226158000
_diffrn_orient_matrix_UB_32 -0.1124794000
_diffrn_orient_matrix_UB_33 -0.0142711000
_diffrn_radiation_monochromator mirror
_diffrn_radiation_probe x-ray
_diffrn_radiation_type CuK\a
_diffrn_radiation_wavelength 1.54184
_diffrn_reflns_av_R_equivalents 0.0258
_diffrn_reflns_av_unetI/netI 0.0324
_diffrn_reflns_Laue_measured_fraction_full 1.000
_diffrn_reflns_Laue_measured_fraction_max 0.985
_diffrn_reflns_limit_h_max 16
_diffrn_reflns_limit_h_min -14
_diffrn_reflns_limit_k_max 12
_diffrn_reflns_limit_k_min -16
_diffrn_reflns_limit_l_max 23
_diffrn_reflns_limit_l_min -24
_diffrn_reflns_number 16434
_diffrn_reflns_point_group_measured_fraction_full 1.000
_diffrn_reflns_point_group_measured_fraction_max 0.985
_diffrn_reflns_theta_full 67.684
_diffrn_reflns_theta_max 75.257
_diffrn_reflns_theta_min 3.943
_diffrn_source 'micro-focus sealed X-ray tube'
_diffrn_source_type 'SuperNova (Cu) X-ray Source'
_exptl_absorpt_coefficient_mu 1.441
_exptl_absorpt_correction_T_max 1.00000
_exptl_absorpt_correction_T_min 0.64795
_exptl_absorpt_correction_type multi-scan
_exptl_absorpt_process_details
;
CrysAlisPro 1.171.39.46e (Rigaku Oxford Diffraction, 2018)
Empirical absorption correction using spherical harmonics,
 implemented in SCALE3 ABSPACK scaling algorithm.
;
_exptl_crystal_colour colourless
_exptl_crystal_density_diffrn 1.376
_exptl_crystal_density_meas ?
_exptl_crystal_density_method 'not measured'
_exptl_crystal_description block
_exptl_crystal_F_000 1472
_exptl_crystal_size_max 0.2
_exptl_crystal_size_mid 0.1
_exptl_crystal_size_min 0.1
_refine_diff_density_max 0.357
_refine_diff_density_min -0.425
_refine_diff_density_rms 0.047
_refine_ls_extinction_method none
_refine_ls_goodness_of_fit_ref 1.024
_refine_ls_hydrogen_treatment mixed
_refine_ls_matrix_type full
_refine_ls_number_parameters 451
_refine_ls_number_reflns 6980
_refine_ls_number_restraints 0
_refine_ls_restrained_S_all 1.024
_refine_ls_R_factor_all 0.0441
_refine_ls_R_factor_gt 0.0351
_refine_ls_shift/su_max 0.001
_refine_ls_shift/su_mean 0.000
_refine_ls_structure_factor_coef Fsqd
_refine_ls_weighting_details 'w=1/[\s^2^(Fo^2^)+(0.0503P)^2^+0.8152P] where P=(Fo^2^+2Fc^2^)/3'
_refine_ls_weighting_scheme calc
_refine_ls_wR_factor_gt 0.0915
_refine_ls_wR_factor_ref 0.0981
_reflns_Friedel_coverage 0.000
_reflns_number_gt 5830
_reflns_number_total 6980
_reflns_threshold_expression 'I > 2\s(I)'
_cod_data_source_file d0ra03192e3.cif
_cod_data_source_block 3
_cod_depositor_comments
;
The following automatic conversions were performed:

data item '_exptl_crystal_density_meas' value 'not measured' was
changed to '?' -- the value is perceived as not measured.

Automatic conversion script
Id: cif_fix_values 7556 2019-12-06 15:28:31Z antanas 

 Adding full bibliography for 7240517--7240533.cif.
;
_cod_database_code 7240524
_shelx_shelxl_version_number 2018/3
_shelx_space_group_comment
;
The symmetry employed for this shelxl refinement is uniquely defined
by the following loop, which should always be used as a source of
symmetry information in preference to the above space-group names.
They are only intended as comments.
;
_shelx_estimated_absorpt_t_max 0.869
_shelx_estimated_absorpt_t_min 0.761

loop_
_space_group_symop_operation_xyz
'x, y, z'
'-x+1/2, y+1/2, -z+1/2'
'-x, -y, -z'
'x-1/2, -y-1/2, z-1/2'

loop_
_atom_site_label
_atom_site_type_symbol
_atom_site_fract_x
_atom_site_fract_y
_atom_site_fract_z
_atom_site_U_iso_or_equiv
_atom_site_adp_type
_atom_site_occupancy
_atom_site_site_symmetry_order
_atom_site_calc_flag
_atom_site_refinement_flags_posn
_atom_site_refinement_flags_adp
_atom_site_refinement_flags_occupancy
_atom_site_disorder_assembly
_atom_site_disorder_group
Zn1 Zn 0.26665(2) 0.30966(2) 0.53130(2) 0.03227(8) Uani 1 1 d . . . . .
O11 O 0.15243(9) 0.24484(10) 0.47598(7) 0.0375(3) Uani 1 1 d . . . . .
O12 O 0.11796(12) 0.15084(15) 0.38450(9) 0.0578(4) Uani 1 1 d . . . . .
O21 O 0.36555(10) 0.36573(10) 0.60337(7) 0.0393(3) Uani 1 1 d . . . . .
O22 O 0.45689(11) 0.34621(13) 0.69969(7) 0.0466(3) Uani 1 1 d . . . . .
O31 O 0.31752(10) 0.41099(10) 0.46032(7) 0.0394(3) Uani 1 1 d . . . . .
O32 O 0.30856(11) 0.56915(11) 0.42207(7) 0.0415(3) Uani 1 1 d . . . . .
N1 N 0.35097(11) 0.19279(11) 0.47660(7) 0.0315(3) Uani 1 1 d . . . . .
N2 N 0.26178(11) 0.19440(12) 0.62464(8) 0.0331(3) Uani 1 1 d . . . . .
N3 N 0.16876(11) 0.44515(11) 0.54470(7) 0.0309(3) Uani 1 1 d . . . . .
N4 N 0.53015(13) 0.52465(14) 0.64203(9) 0.0419(4) Uani 1 1 d . . . . .
N5 N 0.7002(2) 0.12866(19) 0.71440(13) 0.0745(7) Uani 1 1 d . . . . .
C11 C 0.28688(14) 0.14722(14) 0.43271(9) 0.0341(4) Uani 1 1 d . . . . .
C12 C 0.31648(17) 0.07034(15) 0.38847(10) 0.0424(4) Uani 1 1 d . . . . .
H12 H 0.268525 0.039459 0.358896 0.051 Uiso 1 1 calc R . . . .
C13 C 0.41614(18) 0.04180(16) 0.38955(10) 0.0465(5) Uani 1 1 d . . . . .
H13 H 0.436817 -0.009181 0.360858 0.056 Uiso 1 1 calc R . . . .
C14 C 0.48770(16) 0.08978(15) 0.43426(10) 0.0401(4) Uani 1 1 d . . . . .
C15 C 0.59307(18) 0.06589(18) 0.43759(11) 0.0506(5) Uani 1 1 d . . . . .
H15 H 0.617107 0.015508 0.409686 0.061 Uiso 1 1 calc R . . . .
C16 C 0.65954(17) 0.11566(19) 0.48103(13) 0.0534(6) Uani 1 1 d . . . . .
H16 H 0.728530 0.099303 0.482396 0.064 Uiso 1 1 calc R . . . .
C17 C 0.62442(16) 0.19208(17) 0.52412(12) 0.0461(5) Uani 1 1 d . . . . .
H17 H 0.670477 0.225893 0.553521 0.055 Uiso 1 1 calc R . . . .
C18 C 0.52332(15) 0.21653(15) 0.52284(10) 0.0390(4) Uani 1 1 d . . . . .
H18 H 0.500905 0.266600 0.551607 0.047 Uiso 1 1 calc R . . . .
C19 C 0.45238(14) 0.16633(14) 0.47812(9) 0.0339(4) Uani 1 1 d . . . . .
C21 C 0.33901(13) 0.21732(15) 0.66796(9) 0.0351(4) Uani 1 1 d . . . . .
C22 C 0.37399(16) 0.15420(18) 0.72178(10) 0.0451(5) Uani 1 1 d . . . . .
H22 H 0.427648 0.174477 0.751318 0.054 Uiso 1 1 calc R . . . .
C23 C 0.32736(16) 0.06249(18) 0.72965(11) 0.0464(5) Uani 1 1 d . . . . .
H23 H 0.350081 0.018933 0.764211 0.056 Uiso 1 1 calc R . . . .
C24 C 0.24497(15) 0.03432(16) 0.68530(10) 0.0409(4) Uani 1 1 d . . . . .
C25 C 0.19304(17) -0.05923(17) 0.69046(12) 0.0497(5) Uani 1 1 d . . . . .
H25 H 0.215025 -0.105756 0.723419 0.060 Uiso 1 1 calc R . . . .
C26 C 0.11123(18) -0.08210(18) 0.64781(12) 0.0520(5) Uani 1 1 d . . . . .
H26 H 0.077247 -0.143481 0.652098 0.062 Uiso 1 1 calc R . . . .
C27 C 0.07830(17) -0.01243(18) 0.59716(11) 0.0491(5) Uani 1 1 d . . . . .
H27 H 0.022265 -0.028244 0.568324 0.059 Uiso 1 1 calc R . . . .
C28 C 0.12750(16) 0.07807(16) 0.58979(10) 0.0421(4) Uani 1 1 d . . . . .
H28 H 0.104899 0.123068 0.556039 0.051 Uiso 1 1 calc R . . . .
C29 C 0.21265(14) 0.10337(15) 0.63336(9) 0.0358(4) Uani 1 1 d . . . . .
C31 C 0.19368(13) 0.52024(14) 0.50448(9) 0.0310(3) Uani 1 1 d . . . . .
C32 C 0.14530(13) 0.61552(14) 0.50292(10) 0.0352(4) Uani 1 1 d . . . . .
H32 H 0.165962 0.666054 0.473889 0.042 Uiso 1 1 calc R . . . .
C33 C 0.06765(14) 0.63286(14) 0.54458(10) 0.0358(4) Uani 1 1 d . . . . .
H33 H 0.034581 0.695270 0.544196 0.043 Uiso 1 1 calc R . . . .
C34 C 0.03826(13) 0.55483(14) 0.58819(9) 0.0324(3) Uani 1 1 d . . . . .
C35 C -0.04242(14) 0.56676(15) 0.63271(10) 0.0374(4) Uani 1 1 d . . . . .
H35 H -0.077228 0.628106 0.634123 0.045 Uiso 1 1 calc R . . . .
C36 C -0.06880(15) 0.48874(16) 0.67321(10) 0.0417(4) Uani 1 1 d . . . . .
H36 H -0.121513 0.497072 0.702237 0.050 Uiso 1 1 calc R . . . .
C37 C -0.01669(15) 0.39534(17) 0.67142(11) 0.0431(4) Uani 1 1 d . . . . .
H37 H -0.035784 0.342578 0.699234 0.052 Uiso 1 1 calc R . . . .
C38 C 0.06140(15) 0.38098(15) 0.62952(10) 0.0387(4) Uani 1 1 d . . . . .
H38 H 0.095140 0.318961 0.629004 0.046 Uiso 1 1 calc R . . . .
C39 C 0.09067(13) 0.46066(14) 0.58701(8) 0.0310(3) Uani 1 1 d . . . . .
C41 C 0.45668(18) 0.58444(18) 0.59904(11) 0.0486(5) Uani 1 1 d . . . . .
H41A H 0.425433 0.541245 0.564073 0.058 Uiso 1 1 calc R . . . .
H41B H 0.492247 0.638847 0.577232 0.058 Uiso 1 1 calc R . . . .
C42 C 0.37474(18) 0.62866(18) 0.64140(13) 0.0541(5) Uani 1 1 d . . . . .
H42A H 0.334549 0.574054 0.659190 0.065 Uiso 1 1 calc R . . . .
H42B H 0.329563 0.671043 0.613140 0.065 Uiso 1 1 calc R . . . .
C43 C 0.4214(2) 0.69169(18) 0.69990(15) 0.0604(6) Uani 1 1 d . . . . .
H43A H 0.453652 0.751637 0.682299 0.072 Uiso 1 1 calc R . . . .
H43B H 0.368161 0.713602 0.728685 0.072 Uiso 1 1 calc R . . . .
C44 C 0.4999(2) 0.62954(17) 0.74100(11) 0.0522(5) Uani 1 1 d . . . . .
H44A H 0.532538 0.671946 0.775888 0.063 Uiso 1 1 calc R . . . .
H44B H 0.465986 0.574229 0.763002 0.063 Uiso 1 1 calc R . . . .
C45 C 0.58009(17) 0.58692(17) 0.69682(12) 0.0486(5) Uani 1 1 d . . . . .
H45A H 0.617811 0.641974 0.677377 0.058 Uiso 1 1 calc R . . . .
H45B H 0.627759 0.545449 0.723873 0.058 Uiso 1 1 calc R . . . .
C51 C 0.70020(17) 0.21445(18) 0.72092(11) 0.0475(5) Uani 1 1 d . . . . .
C52 C 0.70078(19) 0.32259(18) 0.73014(13) 0.0536(5) Uani 1 1 d . . . . .
H52A H 0.643375 0.342157 0.755202 0.080 Uiso 1 1 calc GR . . . .
H52B H 0.696624 0.355382 0.686796 0.080 Uiso 1 1 calc GR . . . .
H52C H 0.762725 0.342472 0.754592 0.080 Uiso 1 1 calc GR . . . .
C110 C 0.17621(15) 0.18313(15) 0.43027(10) 0.0377(4) Uani 1 1 d . . . . .
C210 C 0.39142(14) 0.31746(15) 0.65677(9) 0.0355(4) Uani 1 1 d . . . . .
C310 C 0.27990(13) 0.49876(14) 0.45836(9) 0.0335(4) Uani 1 1 d . . . . .
H4A H 0.492(2) 0.466(2) 0.6628(14) 0.056(7) Uiso 1 1 d . . . . .
H4B H 0.577(2) 0.500(2) 0.6194(15) 0.062(8) Uiso 1 1 d . . . . .

loop_
_atom_site_aniso_label
_atom_site_aniso_U_11
_atom_site_aniso_U_22
_atom_site_aniso_U_33
_atom_site_aniso_U_23
_atom_site_aniso_U_13
_atom_site_aniso_U_12
Zn1 0.02932(13) 0.03368(13) 0.03398(13) -0.00066(9) 0.00329(9) 0.00157(9)
O11 0.0320(6) 0.0409(7) 0.0394(7) 0.0014(5) 0.0010(5) 0.0004(5)
O12 0.0447(8) 0.0766(11) 0.0514(9) -0.0158(8) -0.0049(7) -0.0064(8)
O21 0.0383(7) 0.0358(7) 0.0435(7) -0.0028(6) -0.0011(5) -0.0015(5)
O22 0.0441(7) 0.0574(9) 0.0378(7) -0.0065(6) -0.0016(6) -0.0087(7)
O31 0.0395(7) 0.0363(7) 0.0435(7) 0.0048(5) 0.0132(6) 0.0062(5)
O32 0.0413(7) 0.0390(7) 0.0451(7) 0.0055(6) 0.0110(6) -0.0002(6)
N1 0.0343(7) 0.0293(7) 0.0313(7) 0.0035(6) 0.0054(6) 0.0024(6)
N2 0.0312(7) 0.0377(8) 0.0311(7) 0.0002(6) 0.0062(6) 0.0025(6)
N3 0.0283(7) 0.0346(7) 0.0298(7) -0.0015(6) -0.0002(5) 0.0019(6)
N4 0.0386(8) 0.0480(9) 0.0398(8) -0.0078(7) 0.0084(7) -0.0068(7)
N5 0.0992(19) 0.0615(15) 0.0617(14) -0.0042(11) -0.0049(13) -0.0052(13)
C11 0.0402(9) 0.0310(8) 0.0311(8) 0.0036(7) 0.0016(7) -0.0023(7)
C12 0.0565(12) 0.0359(9) 0.0346(9) -0.0015(8) -0.0001(8) 0.0008(9)
C13 0.0631(13) 0.0395(10) 0.0374(10) -0.0018(8) 0.0074(9) 0.0111(9)
C14 0.0485(10) 0.0364(9) 0.0363(9) 0.0054(7) 0.0111(8) 0.0079(8)
C15 0.0534(12) 0.0523(12) 0.0478(11) 0.0061(10) 0.0187(10) 0.0209(10)
C16 0.0380(10) 0.0628(14) 0.0608(13) 0.0136(11) 0.0155(10) 0.0159(10)
C17 0.0332(9) 0.0530(12) 0.0525(12) 0.0077(9) 0.0060(8) 0.0019(9)
C18 0.0386(9) 0.0386(9) 0.0405(10) 0.0030(8) 0.0079(8) 0.0015(8)
C19 0.0357(9) 0.0330(9) 0.0336(8) 0.0065(7) 0.0073(7) 0.0034(7)
C21 0.0305(8) 0.0439(10) 0.0312(8) -0.0014(7) 0.0046(6) 0.0033(7)
C22 0.0382(10) 0.0603(13) 0.0367(10) 0.0057(9) -0.0001(8) 0.0008(9)
C23 0.0425(10) 0.0577(12) 0.0395(10) 0.0155(9) 0.0062(8) 0.0041(9)
C24 0.0377(9) 0.0482(11) 0.0379(9) 0.0065(8) 0.0124(7) 0.0034(8)
C25 0.0501(12) 0.0489(12) 0.0516(12) 0.0144(10) 0.0158(10) 0.0019(9)
C26 0.0547(12) 0.0474(12) 0.0553(13) 0.0050(10) 0.0139(10) -0.0088(10)
C27 0.0479(11) 0.0541(12) 0.0458(11) 0.0008(9) 0.0070(9) -0.0141(10)
C28 0.0433(10) 0.0471(11) 0.0364(9) 0.0031(8) 0.0055(8) -0.0053(8)
C29 0.0334(8) 0.0418(10) 0.0331(9) 0.0002(7) 0.0101(7) 0.0019(7)
C31 0.0275(8) 0.0343(9) 0.0307(8) -0.0020(7) -0.0023(6) -0.0011(7)
C32 0.0312(8) 0.0354(9) 0.0387(9) 0.0013(7) 0.0001(7) -0.0005(7)
C33 0.0324(8) 0.0334(9) 0.0414(9) -0.0024(7) -0.0017(7) 0.0036(7)
C34 0.0279(8) 0.0370(9) 0.0319(8) -0.0054(7) -0.0019(6) 0.0018(7)
C35 0.0309(8) 0.0419(10) 0.0394(9) -0.0055(8) 0.0011(7) 0.0059(7)
C36 0.0349(9) 0.0500(11) 0.0409(10) -0.0038(8) 0.0078(8) 0.0025(8)
C37 0.0417(10) 0.0441(11) 0.0445(10) 0.0040(8) 0.0111(8) 0.0006(8)
C38 0.0379(9) 0.0374(9) 0.0412(10) 0.0003(8) 0.0044(7) 0.0033(8)
C39 0.0283(8) 0.0358(9) 0.0289(8) -0.0040(7) 0.0005(6) -0.0003(7)
C41 0.0532(12) 0.0522(12) 0.0403(10) 0.0055(9) 0.0028(9) -0.0131(10)
C42 0.0501(12) 0.0482(12) 0.0635(14) 0.0075(11) 0.0001(10) 0.0030(10)
C43 0.0724(16) 0.0420(12) 0.0675(16) -0.0051(11) 0.0091(13) 0.0067(11)
C44 0.0731(15) 0.0434(11) 0.0405(11) -0.0075(9) 0.0054(10) -0.0020(10)
C45 0.0488(11) 0.0473(11) 0.0489(11) -0.0066(9) -0.0041(9) -0.0093(9)
C51 0.0475(11) 0.0560(13) 0.0383(10) 0.0015(9) -0.0036(8) -0.0044(10)
C52 0.0567(13) 0.0541(13) 0.0500(12) 0.0056(10) 0.0033(10) -0.0015(10)
C110 0.0374(9) 0.0387(9) 0.0369(9) 0.0039(8) 0.0009(7) -0.0045(8)
C210 0.0317(8) 0.0432(10) 0.0319(8) -0.0064(7) 0.0036(7) 0.0043(7)
C310 0.0306(8) 0.0385(9) 0.0314(8) -0.0015(7) 0.0006(6) -0.0018(7)

loop_
_atom_type_symbol
_atom_type_description
_atom_type_scat_dispersion_real
_atom_type_scat_dispersion_imag
_atom_type_scat_source
C C 0.0181 0.0091 'International Tables Vol C Tables 4.2.6.8 and 6.1.1.4'
H H 0.0000 0.0000 'International Tables Vol C Tables 4.2.6.8 and 6.1.1.4'
N N 0.0311 0.0180 'International Tables Vol C Tables 4.2.6.8 and 6.1.1.4'
O O 0.0492 0.0322 'International Tables Vol C Tables 4.2.6.8 and 6.1.1.4'
Zn Zn -1.5491 0.6778 'International Tables Vol C Tables 4.2.6.8 and 6.1.1.4'

loop_
_geom_angle_atom_site_label_1
_geom_angle_atom_site_label_2
_geom_angle_atom_site_label_3
_geom_angle
_geom_angle_site_symmetry_1
_geom_angle_site_symmetry_3
_geom_angle_publ_flag
O11 Zn1 O21 168.18(6) . . ?
O11 Zn1 O31 99.40(6) . . ?
O11 Zn1 N1 79.33(6) . . ?
O11 Zn1 N2 95.79(5) . . ?
O11 Zn1 N3 89.28(5) . . ?
O21 Zn1 O31 91.43(6) . . ?
O21 Zn1 N1 106.34(6) . . ?
O21 Zn1 N2 74.31(6) . . ?
O21 Zn1 N3 88.58(5) . . ?
O31 Zn1 N1 85.90(5) . . ?
O31 Zn1 N2 162.46(6) . . ?
O31 Zn1 N3 76.92(5) . . ?
N1 Zn1 N2 88.36(5) . . ?
N1 Zn1 N3 157.58(5) . . ?
N3 Zn1 N2 112.14(5) . . ?
C110 O11 Zn1 117.28(12) . . ?
C210 O21 Zn1 122.73(12) . . ?
C310 O31 Zn1 118.20(11) . . ?
C11 N1 Zn1 108.70(12) . . ?
C11 N1 C19 118.72(16) . . ?
C19 N1 Zn1 132.46(13) . . ?
C21 N2 Zn1 107.63(12) . . ?
C21 N2 C29 117.63(16) . . ?
C29 N2 Zn1 132.95(13) . . ?
C31 N3 Zn1 111.43(11) . . ?
C31 N3 C39 118.23(15) . . ?
C39 N3 Zn1 130.34(12) . . ?
C41 N4 C45 112.00(18) . . ?
C41 N4 H4A 108.6(15) . . ?
C41 N4 H4B 112(2) . . ?
C45 N4 H4A 109.3(15) . . ?
C45 N4 H4B 108(2) . . ?
H4A N4 H4B 107(2) . . ?
N1 C11 C12 123.31(18) . . ?
N1 C11 C110 116.81(16) . . ?
C12 C11 C110 119.87(18) . . ?
C11 C12 H12 120.4 . . ?
C13 C12 C11 119.1(2) . . ?
C13 C12 H12 120.4 . . ?
C12 C13 H13 120.2 . . ?
C12 C13 C14 119.65(19) . . ?
C14 C13 H13 120.2 . . ?
C13 C14 C15 123.14(19) . . ?
C13 C14 C19 118.28(18) . . ?
C15 C14 C19 118.6(2) . . ?
C14 C15 H15 119.6 . . ?
C16 C15 C14 120.9(2) . . ?
C16 C15 H15 119.6 . . ?
C15 C16 H16 119.8 . . ?
C15 C16 C17 120.4(2) . . ?
C17 C16 H16 119.8 . . ?
C16 C17 H17 119.8 . . ?
C18 C17 C16 120.4(2) . . ?
C18 C17 H17 119.8 . . ?
C17 C18 H18 119.7 . . ?
C17 C18 C19 120.52(19) . . ?
C19 C18 H18 119.7 . . ?
N1 C19 C14 120.87(18) . . ?
N1 C19 C18 119.93(17) . . ?
C18 C19 C14 119.19(17) . . ?
N2 C21 C22 124.11(19) . . ?
N2 C21 C210 116.25(17) . . ?
C22 C21 C210 119.64(18) . . ?
C21 C22 H22 120.7 . . ?
C23 C22 C21 118.6(2) . . ?
C23 C22 H22 120.7 . . ?
C22 C23 H23 120.1 . . ?
C22 C23 C24 119.76(19) . . ?
C24 C23 H23 120.1 . . ?
C23 C24 C25 122.8(2) . . ?
C23 C24 C29 118.19(19) . . ?
C25 C24 C29 119.0(2) . . ?
C24 C25 H25 119.5 . . ?
C26 C25 C24 120.9(2) . . ?
C26 C25 H25 119.5 . . ?
C25 C26 H26 120.1 . . ?
C25 C26 C27 119.8(2) . . ?
C27 C26 H26 120.1 . . ?
C26 C27 H27 119.5 . . ?
C28 C27 C26 121.0(2) . . ?
C28 C27 H27 119.5 . . ?
C27 C28 H28 119.9 . . ?
C27 C28 C29 120.2(2) . . ?
C29 C28 H28 119.9 . . ?
N2 C29 C24 121.69(18) . . ?
N2 C29 C28 119.26(18) . . ?
C28 C29 C24 119.05(18) . . ?
N3 C31 C32 123.70(16) . . ?
N3 C31 C310 116.07(16) . . ?
C32 C31 C310 120.23(16) . . ?
C31 C32 H32 120.4 . . ?
C33 C32 C31 119.17(17) . . ?
C33 C32 H32 120.4 . . ?
C32 C33 H33 120.5 . . ?
C32 C33 C34 119.09(17) . . ?
C34 C33 H33 120.5 . . ?
C33 C34 C35 122.45(17) . . ?
C33 C34 C39 118.58(16) . . ?
C39 C34 C35 118.97(17) . . ?
C34 C35 H35 119.9 . . ?
C36 C35 C34 120.25(18) . . ?
C36 C35 H35 119.9 . . ?
C35 C36 H36 119.8 . . ?
C35 C36 C37 120.38(17) . . ?
C37 C36 H36 119.8 . . ?
C36 C37 H37 119.4 . . ?
C38 C37 C36 121.15(19) . . ?
C38 C37 H37 119.4 . . ?
C37 C38 H38 120.1 . . ?
C37 C38 C39 119.76(18) . . ?
C39 C38 H38 120.1 . . ?
N3 C39 C34 121.22(16) . . ?
N3 C39 C38 119.28(16) . . ?
C38 C39 C34 119.50(16) . . ?
N4 C41 H41A 109.6 . . ?
N4 C41 H41B 109.6 . . ?
N4 C41 C42 110.27(18) . . ?
H41A C41 H41B 108.1 . . ?
C42 C41 H41A 109.6 . . ?
C42 C41 H41B 109.6 . . ?
C41 C42 H42A 109.4 . . ?
C41 C42 H42B 109.4 . . ?
C41 C42 C43 111.2(2) . . ?
H42A C42 H42B 108.0 . . ?
C43 C42 H42A 109.4 . . ?
C43 C42 H42B 109.4 . . ?
C42 C43 H43A 109.6 . . ?
C42 C43 H43B 109.6 . . ?
H43A C43 H43B 108.1 . . ?
C44 C43 C42 110.24(19) . . ?
C44 C43 H43A 109.6 . . ?
C44 C43 H43B 109.6 . . ?
C43 C44 H44A 109.4 . . ?
C43 C44 H44B 109.4 . . ?
H44A C44 H44B 108.0 . . ?
C45 C44 C43 111.3(2) . . ?
C45 C44 H44A 109.4 . . ?
C45 C44 H44B 109.4 . . ?
N4 C45 C44 109.54(18) . . ?
N4 C45 H45A 109.8 . . ?
N4 C45 H45B 109.8 . . ?
C44 C45 H45A 109.8 . . ?
C44 C45 H45B 109.8 . . ?
H45A C45 H45B 108.2 . . ?
N5 C51 C52 179.2(3) . . ?
C51 C52 H52A 109.5 . . ?
C51 C52 H52B 109.5 . . ?
C51 C52 H52C 109.5 . . ?
H52A C52 H52B 109.5 . . ?
H52A C52 H52C 109.5 . . ?
H52B C52 H52C 109.5 . . ?
O11 C110 C11 116.56(17) . . ?
O12 C110 O11 125.49(19) . . ?
O12 C110 C11 117.95(18) . . ?
O21 C210 C21 117.29(16) . . ?
O22 C210 O21 124.49(19) . . ?
O22 C210 C21 118.21(18) . . ?
O31 C310 C31 117.20(16) . . ?
O32 C310 O31 124.97(16) . . ?
O32 C310 C31 117.83(17) . . ?

loop_
_geom_bond_atom_site_label_1
_geom_bond_atom_site_label_2
_geom_bond_distance
_geom_bond_site_symmetry_2
_geom_bond_publ_flag
Zn1 O11 1.9999(13) . ?
Zn1 O21 2.0168(14) . ?
Zn1 O31 2.0756(13) . ?
Zn1 N1 2.2141(15) . ?
Zn1 N2 2.3962(15) . ?
Zn1 N3 2.2245(15) . ?
O11 C110 1.269(2) . ?
O12 C110 1.230(3) . ?
O21 C210 1.265(2) . ?
O22 C210 1.235(2) . ?
O31 C310 1.258(2) . ?
O32 C310 1.244(2) . ?
N1 C11 1.321(2) . ?
N1 C19 1.375(2) . ?
N2 C21 1.327(2) . ?
N2 C29 1.378(2) . ?
N3 C31 1.323(2) . ?
N3 C39 1.374(2) . ?
N4 C41 1.479(3) . ?
N4 C45 1.484(3) . ?
N4 H4A 1.02(3) . ?
N4 H4B 0.84(3) . ?
N5 C51 1.138(3) . ?
C11 C12 1.408(3) . ?
C11 C110 1.526(3) . ?
C12 H12 0.9300 . ?
C12 C13 1.361(3) . ?
C13 H13 0.9300 . ?
C13 C14 1.406(3) . ?
C14 C15 1.417(3) . ?
C14 C19 1.425(3) . ?
C15 H15 0.9300 . ?
C15 C16 1.360(4) . ?
C16 H16 0.9300 . ?
C16 C17 1.414(3) . ?
C17 H17 0.9300 . ?
C17 C18 1.365(3) . ?
C18 H18 0.9300 . ?
C18 C19 1.414(3) . ?
C21 C22 1.409(3) . ?
C21 C210 1.510(3) . ?
C22 H22 0.9300 . ?
C22 C23 1.368(3) . ?
C23 H23 0.9300 . ?
C23 C24 1.406(3) . ?
C24 C25 1.415(3) . ?
C24 C29 1.421(3) . ?
C25 H25 0.9300 . ?
C25 C26 1.363(4) . ?
C26 H26 0.9300 . ?
C26 C27 1.410(3) . ?
C27 H27 0.9300 . ?
C27 C28 1.368(3) . ?
C28 H28 0.9300 . ?
C28 C29 1.414(3) . ?
C31 C32 1.407(3) . ?
C31 C310 1.519(2) . ?
C32 H32 0.9300 . ?
C32 C33 1.365(3) . ?
C33 H33 0.9300 . ?
C33 C34 1.410(3) . ?
C34 C35 1.423(2) . ?
C34 C39 1.420(3) . ?
C35 H35 0.9300 . ?
C35 C36 1.360(3) . ?
C36 H36 0.9300 . ?
C36 C37 1.410(3) . ?
C37 H37 0.9300 . ?
C37 C38 1.367(3) . ?
C38 H38 0.9300 . ?
C38 C39 1.412(3) . ?
C41 H41A 0.9700 . ?
C41 H41B 0.9700 . ?
C41 C42 1.516(3) . ?
C42 H42A 0.9700 . ?
C42 H42B 0.9700 . ?
C42 C43 1.527(4) . ?
C43 H43A 0.9700 . ?
C43 H43B 0.9700 . ?
C43 C44 1.518(4) . ?
C44 H44A 0.9700 . ?
C44 H44B 0.9700 . ?
C44 C45 1.513(3) . ?
C45 H45A 0.9700 . ?
C45 H45B 0.9700 . ?
C51 C52 1.437(3) . ?
C52 H52A 0.9600 . ?
C52 H52B 0.9600 . ?
C52 H52C 0.9600 . ?

loop_
_geom_hbond_atom_site_label_D
_geom_hbond_atom_site_label_H
_geom_hbond_atom_site_label_A
_geom_hbond_distance_DH
_geom_hbond_distance_HA
_geom_hbond_distance_DA
_geom_hbond_angle_DHA
_geom_hbond_site_symmetry_A
_geom_hbond_publ_flag
N4 H4A O22 1.02(3) 1.81(3) 2.807(2) 165(2) . yes
N4 H4B O31 0.84(3) 2.46(3) 3.045(2) 127(2) 3_666 yes
N4 H4B O32 0.84(3) 1.98(3) 2.814(2) 172(3) 3_666 yes

loop_
_geom_torsion_atom_site_label_1
_geom_torsion_atom_site_label_2
_geom_torsion_atom_site_label_3
_geom_torsion_atom_site_label_4
_geom_torsion
_geom_torsion_site_symmetry_1
_geom_torsion_site_symmetry_2
_geom_torsion_site_symmetry_3
_geom_torsion_site_symmetry_4
_geom_torsion_publ_flag
Zn1 O11 C110 O12 -166.34(17) . . . . ?
Zn1 O11 C110 C11 13.2(2) . . . . ?
Zn1 O21 C210 O22 174.75(14) . . . . ?
Zn1 O21 C210 C21 -4.5(2) . . . . ?
Zn1 O31 C310 O32 174.35(15) . . . . ?
Zn1 O31 C310 C31 -5.0(2) . . . . ?
Zn1 N1 C11 C12 178.48(15) . . . . ?
Zn1 N1 C11 C110 -0.28(18) . . . . ?
Zn1 N1 C19 C14 -176.79(12) . . . . ?
Zn1 N1 C19 C18 2.1(2) . . . . ?
Zn1 N2 C21 C22 -166.29(15) . . . . ?
Zn1 N2 C21 C210 13.05(18) . . . . ?
Zn1 N2 C29 C24 160.51(13) . . . . ?
Zn1 N2 C29 C28 -19.8(2) . . . . ?
Zn1 N3 C31 C32 -179.13(14) . . . . ?
Zn1 N3 C31 C310 0.81(18) . . . . ?
Zn1 N3 C39 C34 179.14(12) . . . . ?
Zn1 N3 C39 C38 -1.6(2) . . . . ?
N1 C11 C12 C13 -1.1(3) . . . . ?
N1 C11 C110 O11 -8.3(2) . . . . ?
N1 C11 C110 O12 171.34(18) . . . . ?
N2 C21 C22 C23 1.3(3) . . . . ?
N2 C21 C210 O21 -7.7(2) . . . . ?
N2 C21 C210 O22 173.00(16) . . . . ?
N3 C31 C32 C33 -0.4(3) . . . . ?
N3 C31 C310 O31 2.6(2) . . . . ?
N3 C31 C310 O32 -176.75(16) . . . . ?
N4 C41 C42 C43 55.6(3) . . . . ?
C11 N1 C19 C14 -1.3(2) . . . . ?
C11 N1 C19 C18 177.65(16) . . . . ?
C11 C12 C13 C14 -0.4(3) . . . . ?
C12 C11 C110 O11 172.93(17) . . . . ?
C12 C11 C110 O12 -7.5(3) . . . . ?
C12 C13 C14 C15 -178.7(2) . . . . ?
C12 C13 C14 C19 1.0(3) . . . . ?
C13 C14 C15 C16 179.0(2) . . . . ?
C13 C14 C19 N1 -0.2(3) . . . . ?
C13 C14 C19 C18 -179.13(17) . . . . ?
C14 C15 C16 C17 0.4(3) . . . . ?
C15 C14 C19 N1 179.59(17) . . . . ?
C15 C14 C19 C18 0.7(3) . . . . ?
C15 C16 C17 C18 0.3(3) . . . . ?
C16 C17 C18 C19 -0.4(3) . . . . ?
C17 C18 C19 N1 -178.99(18) . . . . ?
C17 C18 C19 C14 0.0(3) . . . . ?
C19 N1 C11 C12 2.0(3) . . . . ?
C19 N1 C11 C110 -176.79(15) . . . . ?
C19 C14 C15 C16 -0.8(3) . . . . ?
C21 N2 C29 C24 -2.1(2) . . . . ?
C21 N2 C29 C28 177.58(16) . . . . ?
C21 C22 C23 C24 -1.4(3) . . . . ?
C22 C21 C210 O21 171.71(17) . . . . ?
C22 C21 C210 O22 -7.6(3) . . . . ?
C22 C23 C24 C25 -179.9(2) . . . . ?
C22 C23 C24 C29 -0.2(3) . . . . ?
C23 C24 C25 C26 177.7(2) . . . . ?
C23 C24 C29 N2 2.0(3) . . . . ?
C23 C24 C29 C28 -177.68(18) . . . . ?
C24 C25 C26 C27 0.8(3) . . . . ?
C25 C24 C29 N2 -178.28(17) . . . . ?
C25 C24 C29 C28 2.1(3) . . . . ?
C25 C26 C27 C28 0.3(3) . . . . ?
C26 C27 C28 C29 -0.2(3) . . . . ?
C27 C28 C29 N2 179.32(18) . . . . ?
C27 C28 C29 C24 -1.0(3) . . . . ?
C29 N2 C21 C22 0.4(3) . . . . ?
C29 N2 C21 C210 179.77(14) . . . . ?
C29 C24 C25 C26 -2.0(3) . . . . ?
C31 N3 C39 C34 -0.5(2) . . . . ?
C31 N3 C39 C38 178.82(16) . . . . ?
C31 C32 C33 C34 0.2(3) . . . . ?
C32 C31 C310 O31 -177.44(17) . . . . ?
C32 C31 C310 O32 3.2(3) . . . . ?
C32 C33 C34 C35 -179.52(17) . . . . ?
C32 C33 C34 C39 -0.1(3) . . . . ?
C33 C34 C35 C36 179.15(18) . . . . ?
C33 C34 C39 N3 0.3(3) . . . . ?
C33 C34 C39 C38 -179.02(17) . . . . ?
C34 C35 C36 C37 -0.1(3) . . . . ?
C35 C34 C39 N3 179.68(16) . . . . ?
C35 C34 C39 C38 0.4(3) . . . . ?
C35 C36 C37 C38 0.3(3) . . . . ?
C36 C37 C38 C39 -0.2(3) . . . . ?
C37 C38 C39 N3 -179.50(18) . . . . ?
C37 C38 C39 C34 -0.2(3) . . . . ?
C39 N3 C31 C32 0.5(3) . . . . ?
C39 N3 C31 C310 -179.51(15) . . . . ?
C39 C34 C35 C36 -0.2(3) . . . . ?
C41 N4 C45 C44 59.6(2) . . . . ?
C41 C42 C43 C44 -53.8(3) . . . . ?
C42 C43 C44 C45 54.8(3) . . . . ?
C43 C44 C45 N4 -57.2(3) . . . . ?
C45 N4 C41 C42 -59.0(2) . . . . ?
C110 C11 C12 C13 177.59(18) . . . . ?
C210 C21 C22 C23 -178.01(18) . . . . ?
C310 C31 C32 C33 179.65(16) . . . . ?
